data_4079572
loop_
_publ_author_name
'Lai, Yu-Ying'
'Bornand, Marc'
'Chen, Peter'

_publ_section_title
;
 Homogeneous Model Complexes for Supported Rhenia Metathesis Catalysts
;
_journal_issue 21
_journal_name_full Organometallics
_journal_page_first 7558
_journal_paper_doi 10.1021/om300852s
_journal_volume 31
_journal_year 2012
_chemical_compound_source 'Chen laboratory'
_chemical_formula_moiety 'C42 H55 Cl7 N2 Nb O3 '
_chemical_formula_sum 'C42 H55 Cl7 N2 Nb O3'
_chemical_formula_weight 683.134
_chemical_name_systematic
;
 ?
;
_space_group_IT_number 14
_symmetry_cell_setting monoclinic
_symmetry_space_group_name_Hall '-P 2ybc'
_symmetry_space_group_name_H-M 'P 1 21/c 1'
_atom_sites_solution_primary direct
_atom_sites_solution_secondary difmap
_audit_creation_method maXus
_cell_angle_alpha 90.00
_cell_angle_beta 107.785(2)
_cell_angle_gamma 90.00
_cell_formula_units_Z 4
_cell_length_a 12.4705(4)
_cell_length_b 24.0249(11)
_cell_length_c 17.0948(8)
_cell_measurement_reflns_used 8004
_cell_measurement_temperature 223
_cell_measurement_theta_max 27.485
_cell_measurement_theta_min 2.425
_cell_volume 4876.9(4)
_computing_cell_refinement 'HKL Scalepack (Otwinowski & Minor 1997)'
_computing_data_collection KappaCCD
_computing_data_reduction 'Denzo and Scalepak (Otwinowski & Minor, 1997)'
_computing_structure_refinement 'SHELXL-97 (Sheldrick, 1997)'
_computing_structure_solution 'SIR97(Altomare et al., J. Appl. Cryst.,1999)'
_diffrn_measured_fraction_theta_full 0.457
_diffrn_measured_fraction_theta_max 0.457
_diffrn_measurement_device KappaCCD
_diffrn_measurement_method CCD
_diffrn_orient_matrix_type X=UH
_diffrn_orient_matrix_UB_11 -0.06069
_diffrn_orient_matrix_UB_12 0.04701
_diffrn_orient_matrix_UB_13 -0.03462
_diffrn_orient_matrix_UB_21 0.01427
_diffrn_orient_matrix_UB_22 -0.00951
_diffrn_orient_matrix_UB_23 -0.03793
_diffrn_orient_matrix_UB_31 -0.04877
_diffrn_orient_matrix_UB_32 -0.03618
_diffrn_orient_matrix_UB_33 -0.00927
_diffrn_radiation_source 'fine-focus sealed tube'
_diffrn_radiation_type ' MoK\a'
_diffrn_radiation_wavelength_id all
_diffrn_reflns_limit_h_max 16
_diffrn_reflns_limit_h_min -14
_diffrn_reflns_limit_k_max 23
_diffrn_reflns_limit_k_min -16
_diffrn_reflns_limit_l_max 17
_diffrn_reflns_limit_l_min -21
_diffrn_reflns_number 6825
_diffrn_reflns_theta_full 27.47
_diffrn_reflns_theta_max 27.47
_diffrn_reflns_theta_min 2.50
_exptl_absorpt_coefficient_mu 0.667
_exptl_absorpt_correction_T_max 0.873
_exptl_absorpt_correction_T_min 0.796
_exptl_absorpt_correction_type integration
_exptl_absorpt_process_details
;
Gaussian integration (Coppens, 1970)
;
_exptl_crystal_colour yellow
_exptl_crystal_density_diffrn 1.33
_exptl_crystal_density_method 'not measured'
_exptl_crystal_description Cube
_exptl_crystal_F_000 2020.0
_exptl_crystal_size_max .54
_exptl_crystal_size_mid .43
_exptl_crystal_size_min .3
_refine_diff_density_max 0.644
_refine_diff_density_min -0.724
_refine_diff_density_rms 0.130
_refine_ls_extinction_method none
_refine_ls_goodness_of_fit_ref 1.502
_refine_ls_hydrogen_treatment constr
_refine_ls_matrix_type full
_refine_ls_number_parameters 471
_refine_ls_number_reflns 5107
_refine_ls_number_restraints 3
_refine_ls_restrained_S_all 1.542
_refine_ls_R_factor_all 0.1121
_refine_ls_R_factor_gt 0.0831
_refine_ls_shift/su_max 0.007
_refine_ls_shift/su_mean 0.000
_refine_ls_structure_factor_coef Fsqd
_refine_ls_weighting_details 'calc w=1/[\s^2^(Fo^2^)+ (0.1000P)^2^+0.0000P] where P=(Fo^2^+2Fc^2^)/3'
_refine_ls_weighting_scheme calc
_refine_ls_wR_factor_gt 0.2192
_refine_ls_wR_factor_ref 0.2397
_reflns_number_gt 3785
_reflns_number_total 5107
_reflns_threshold_expression >2sigma(I)
_cod_data_source_file om300852s_si_002.cif
_cod_data_source_block global
_cod_depositor_comments
;
The following automatic conversions were performed:

'_symmetry_cell_setting' value 'Monoclinic' changed to 'monoclinic'
according to /home/saulius/struct/CIF-dictionaries/cif_core.dic
dictionary named 'cif_core.dic' version 2.4.2 from 2011-04-26.

Automatic conversion script
Id: cif_fix_values 1891 2012-01-12 08:04:46Z andrius 
;
_cod_original_sg_symbol_H-M 'P 21/c        '
_cod_original_formula_sum 'C36 H46 Cl N2 Nb O3, C6 H9 Cl6 '
_cod_database_code 4079572

loop_
_symmetry_equiv_pos_as_xyz
+X,+Y,+Z
-X,-Y,-Z
'-X,+Y+ 1/2,-Z+ 1/2'
'+X,-Y+ 1/2,+Z+ 1/2'

loop_
_atom_site_label
_atom_site_type_symbol
_atom_site_fract_x
_atom_site_fract_y
_atom_site_fract_z
_atom_site_U_iso_or_equiv
_atom_site_adp_type
_atom_site_occupancy
_atom_site_symmetry_multiplicity
_atom_site_calc_flag
_atom_site_refinement_flags
Nb1 Nb 0.44043(4) 0.47683(4) 0.41500(4) 0.0271(4) Uani 1 1 d .
Cl26 Cl 0.30384(14) 0.44097(13) 0.28289(12) 0.0424(8) Uani 1 1 d .
Cl44 Cl 0.1361(4) 0.2956(3) 0.1522(3) 0.151(3) Uani 1 1 d .
Cl45 Cl -0.0158(3) 0.3110(3) 0.2443(3) 0.137(2) Uani 1 1 d .
Cl47 Cl 0.1247(5) 0.0477(4) 0.5647(4) 0.190(3) Uani 1 1 d .
Cl48 Cl -0.0316(5) 0.0155(5) 0.6480(4) 0.266(7) Uani 1 1 d .
O2 O 0.3586(4) 0.5462(3) 0.3758(3) 0.0348(19) Uani 1 1 d .
O25 O 0.3823(4) 0.4113(4) 0.4585(3) 0.0378(19) Uani 1 1 d .
O27 O 0.5864(3) 0.4927(3) 0.4810(3) 0.0299(16) Uani 1 1 d .
N10 N 0.5184(4) 0.5065(4) 0.3171(4) 0.034(2) Uani 1 1 d .
N17 N 0.5380(5) 0.4063(4) 0.3803(4) 0.032(2) Uani 1 1 d .
C3 C 0.3188(6) 0.5758(5) 0.3061(5) 0.036(3) Uani 1 1 d .
C4 C 0.2228(7) 0.6084(6) 0.2911(5) 0.053(4) Uani 1 1 d .
C5 C 0.1896(7) 0.6387(5) 0.2203(6) 0.047(3) Uani 1 1 d .
C6 C 0.2441(6) 0.6368(5) 0.1592(5) 0.043(3) Uani 1 1 d .
C7 C 0.3393(6) 0.6054(5) 0.1744(5) 0.042(3) Uani 1 1 d .
C8 C 0.3775(6) 0.5752(5) 0.2467(5) 0.034(3) Uani 1 1 d .
C9 C 0.4762(6) 0.5418(5) 0.2595(5) 0.036(3) Uani 1 1 d .
C11 C 0.6208(6) 0.4766(5) 0.3212(5) 0.033(3) Uani 1 1 d .
C12 C 0.7062(6) 0.5015(5) 0.2930(5) 0.043(3) Uani 1 1 d .
C13 C 0.7996(7) 0.4703(7) 0.2974(7) 0.067(4) Uani 1 1 d .
C14 C 0.8111(7) 0.4161(7) 0.3310(6) 0.065(4) Uani 1 1 d .
C15 C 0.7281(6) 0.3925(5) 0.3607(5) 0.044(3) Uani 1 1 d .
C16 C 0.6318(6) 0.4252(5) 0.3541(5) 0.037(3) Uani 1 1 d .
C18 C 0.5193(6) 0.3540(6) 0.3778(5) 0.038(3) Uani 1 1 d .
C19 C 0.4281(6) 0.3277(5) 0.4026(5) 0.039(3) Uani 1 1 d .
C20 C 0.4119(6) 0.2700(5) 0.3894(6) 0.043(3) Uani 1 1 d .
C21 C 0.3272(7) 0.2417(5) 0.4087(5) 0.044(2) Uiso 1 1 d .
C22 C 0.2575(7) 0.2756(5) 0.4422(5) 0.041(3) Uani 1 1 d .
C23 C 0.2710(7) 0.3309(5) 0.4588(5) 0.039(3) Uani 1 1 d .
C24 C 0.3604(6) 0.3589(5) 0.4395(5) 0.031(2) Uani 1 1 d .
C28 C 0.1574(10) 0.6118(8) 0.3544(8) 0.093(6) Uani 1 1 d .
C29 C 0.2342(15) 0.6345(10) 0.4370(8) 0.136(9) Uani 1 1 d .
C30 C 0.0546(16) 0.6509(11) 0.3226(11) 0.201(14) Uani 1 1 d .
C31 C 0.1163(10) 0.5547(9) 0.3686(11) 0.129(8) Uani 1 1 d .
C32 C 0.2022(7) 0.6750(5) 0.0819(5) 0.045(3) Uani 1 1 d .
C33 C 0.261(2) 0.7270(10) 0.0923(11) 0.205(13) Uani 1 1 d .
C34 C 0.2221(17) 0.6468(11) 0.0069(8) 0.189(13) Uani 1 1 d .
C35 C 0.0797(11) 0.6890(10) 0.0595(9) 0.151(11) Uani 1 1 d .
C36 C 0.3060(8) 0.1809(6) 0.3935(6) 0.048(3) Uani 1 1 d .
C37 C 0.240(3) 0.1722(13) 0.3075(15) 0.34(3) Uani 1 1 d .
C38 C 0.4128(16) 0.1485(14) 0.4096(13) 0.177(9) Uiso 1 1 d .
C39 C 0.1901(8) 0.3644(6) 0.4952(7) 0.062(4) Uani 1 1 d .
C40 C 0.0908(10) 0.3253(7) 0.4998(9) 0.104(6) Uani 1 1 d .
C41 C 0.1378(8) 0.4135(6) 0.4406(8) 0.072(4) Uani 1 1 d .
C42 C 0.2537(11) 0.3821(8) 0.5808(7) 0.105(7) Uani 1 1 d .
C43 C 0.1107(10) 0.3304(8) 0.2325(9) 0.102(6) Uani 1 1 d .
C46 C 0.0828(11) -0.0015(11) 0.6258(12) 0.135(7) Uani 1 1 d .
C49 C 0.2465(18) 0.1544(10) 0.4472(14) 0.189(12) Uani 1 1 d .
C1 C 0.558(2) 0.3353(9) 0.1744(9) 0.218(16) Uani 1 1 d D
Cl1 Cl 0.6296(13) 0.2743(13) 0.1537(7) 0.56(2) Uani 1 1 d D
Cl2 Cl 0.4492(8) 0.2841(10) 0.1711(5) 0.519(17) Uani 1 1 d D
C10 C 0.5702(17) 0.0279(11) 0.5633(14) 0.148(8) Uiso 1 1 d .
C17 C 0.544(2) -0.0240(13) 0.4356(15) 0.171(9) Uiso 1 1 d .
C2 C 0.6135(16) 0.0093(11) 0.5109(13) 0.136(7) Uiso 1 1 d .
H5 H 0.1275 0.6640 0.2118 0.056 Uiso 1 1 d R
H7 H 0.3801 0.6053 0.1350 0.050 Uiso 1 1 d R
H9 H 0.5124 0.5481 0.2181 0.043 Uiso 1 1 d R
H12 H 0.6956 0.5392 0.2732 0.052 Uiso 1 1 d R
H13 H 0.8589 0.4838 0.2776 0.080 Uiso 1 1 d R
H14 H 0.8773 0.3947 0.3341 0.078 Uiso 1 1 d R
H15 H 0.7395 0.3556 0.3834 0.053 Uiso 1 1 d R
H18 H 0.5667 0.3291 0.3592 0.046 Uiso 1 1 d R
H20 H 0.4618 0.2490 0.3676 0.051 Uiso 1 1 d R
H22 H 0.1939 0.2591 0.4537 0.049 Uiso 1 1 d R
H29A H 0.1956 0.6367 0.4777 0.164 Uiso 1 1 d R
H29B H 0.2588 0.6710 0.4273 0.164 Uiso 1 1 d R
H29C H 0.2984 0.6105 0.4563 0.164 Uiso 1 1 d R
H30A H 0.0149 0.6544 0.3624 0.241 Uiso 1 1 d R
H30B H 0.0054 0.6354 0.2728 0.241 Uiso 1 1 d R
H30C H 0.0798 0.6870 0.3114 0.241 Uiso 1 1 d R
H31A H 0.0792 0.5578 0.4100 0.155 Uiso 1 1 d R
H31B H 0.1786 0.5294 0.3869 0.155 Uiso 1 1 d R
H31C H 0.0641 0.5409 0.3187 0.155 Uiso 1 1 d R
H33A H 0.2328 0.7489 0.0434 0.246 Uiso 1 1 d R
H33B H 0.3412 0.7239 0.1063 0.246 Uiso 1 1 d R
H33C H 0.2414 0.7445 0.1366 0.246 Uiso 1 1 d R
H34A H 0.1959 0.6712 -0.0395 0.227 Uiso 1 1 d R
H34B H 0.1797 0.6127 -0.0039 0.227 Uiso 1 1 d R
H34C H 0.3004 0.6387 0.0164 0.227 Uiso 1 1 d R
H35A H 0.0565 0.7127 0.0121 0.182 Uiso 1 1 d R
H35B H 0.0596 0.7060 0.1040 0.182 Uiso 1 1 d R
H35C H 0.0428 0.6536 0.0468 0.182 Uiso 1 1 d R
H37A H 0.2235 0.1337 0.2938 0.412 Uiso 1 1 d R
H37B H 0.2840 0.1869 0.2749 0.412 Uiso 1 1 d R
H37C H 0.1710 0.1927 0.2965 0.412 Uiso 1 1 d R
H38A H 0.4011 0.1092 0.4001 0.213 Uiso 1 1 d R
H38B H 0.4443 0.1552 0.4675 0.213 Uiso 1 1 d R
H38C H 0.4637 0.1619 0.3816 0.213 Uiso 1 1 d R
H40A H 0.0408 0.3460 0.5219 0.125 Uiso 1 1 d R
H40B H 0.1193 0.2936 0.5341 0.125 Uiso 1 1 d R
H40C H 0.0508 0.3130 0.4453 0.125 Uiso 1 1 d R
H41A H 0.0878 0.4329 0.4642 0.086 Uiso 1 1 d R
H41B H 0.0964 0.4006 0.3867 0.086 Uiso 1 1 d R
H41C H 0.1966 0.4381 0.4370 0.086 Uiso 1 1 d R
H42A H 0.2057 0.4027 0.6049 0.127 Uiso 1 1 d R
H42B H 0.3165 0.4049 0.5799 0.127 Uiso 1 1 d R
H42C H 0.2805 0.3493 0.6128 0.127 Uiso 1 1 d R
H43A H 0.1713 0.3225 0.2832 0.122 Uiso 1 1 calc R
H43B H 0.1101 0.3706 0.2224 0.122 Uiso 1 1 calc R
H46A H 0.0704 -0.0373 0.5970 0.162 Uiso 1 1 calc R
H46B H 0.1442 -0.0064 0.6771 0.162 Uiso 1 1 calc R
H49A H 0.2336 0.1156 0.4346 0.227 Uiso 1 1 d R
H49B H 0.1761 0.1723 0.4428 0.227 Uiso 1 1 d R
H49C H 0.2963 0.1585 0.5022 0.227 Uiso 1 1 d R
H1A H 0.5379 0.3629 0.1301 0.261 Uiso 1 1 calc R
H1B H 0.5924 0.3525 0.2282 0.261 Uiso 1 1 calc R
H10 H 0.6179 0.0472 0.6102 0.178 Uiso 1 1 d R
H17 H 0.5823 -0.0397 0.3998 0.206 Uiso 1 1 d R
H2 H 0.6902 0.0099 0.5101 0.163 Uiso 1 1 d R

loop_
_atom_site_aniso_label
_atom_site_aniso_U_11
_atom_site_aniso_U_22
_atom_site_aniso_U_33
_atom_site_aniso_U_23
_atom_site_aniso_U_13
_atom_site_aniso_U_12
Nb1 0.0216(3) 0.0277(9) 0.0336(4) -0.0021(3) 0.0109(3) 0.0007(3)
Cl26 0.0319(8) 0.050(2) 0.0424(12) -0.0035(11) 0.0062(8) -0.0034(11)
Cl44 0.145(3) 0.206(8) 0.099(3) -0.044(3) 0.031(3) 0.023(4)
Cl45 0.114(3) 0.137(6) 0.171(4) -0.061(4) 0.061(3) -0.041(3)
Cl47 0.203(5) 0.218(10) 0.125(4) 0.030(5) 0.015(4) -0.012(6)
Cl48 0.141(4) 0.52(2) 0.148(6) 0.018(7) 0.053(4) 0.060(7)
O2 0.035(2) 0.036(6) 0.036(3) 0.005(3) 0.014(2) 0.010(3)
O25 0.030(2) 0.041(7) 0.045(4) -0.005(3) 0.015(2) -0.009(3)
O27 0.024(2) 0.033(6) 0.036(3) 0.002(3) 0.013(2) 0.003(3)
N10 0.024(3) 0.046(7) 0.035(4) -0.008(4) 0.013(3) -0.005(3)
N17 0.030(3) 0.029(8) 0.040(4) -0.005(4) 0.014(3) 0.007(4)
C3 0.040(4) 0.028(9) 0.046(5) 0.000(5) 0.020(4) 0.001(5)
C4 0.050(4) 0.071(13) 0.047(6) 0.007(5) 0.031(4) 0.023(6)
C5 0.043(4) 0.045(11) 0.060(6) 0.025(5) 0.027(4) 0.015(5)
C6 0.042(4) 0.046(10) 0.039(5) 0.010(5) 0.010(4) 0.002(5)
C7 0.038(4) 0.052(11) 0.037(5) 0.005(5) 0.012(3) 0.003(5)
C8 0.031(3) 0.034(9) 0.041(5) 0.000(4) 0.015(3) 0.001(4)
C9 0.034(3) 0.046(9) 0.034(5) 0.002(4) 0.019(3) -0.005(4)
C11 0.026(3) 0.041(10) 0.036(5) -0.010(5) 0.013(3) -0.003(4)
C12 0.034(4) 0.044(9) 0.057(6) 0.000(5) 0.021(4) 0.005(4)
C13 0.037(4) 0.102(15) 0.076(8) -0.012(8) 0.039(5) -0.015(6)
C14 0.029(4) 0.105(15) 0.067(7) -0.019(7) 0.023(4) -0.003(6)
C15 0.034(4) 0.040(9) 0.060(6) -0.009(5) 0.017(4) 0.006(5)
C16 0.028(3) 0.039(9) 0.046(5) -0.008(5) 0.016(3) 0.004(5)
C18 0.029(4) 0.038(10) 0.049(5) -0.003(5) 0.015(3) 0.011(5)
C19 0.030(4) 0.042(11) 0.046(5) 0.004(5) 0.015(3) 0.008(5)
C20 0.039(4) 0.030(10) 0.063(6) -0.011(5) 0.020(4) 0.010(5)
C22 0.053(5) 0.028(9) 0.049(5) -0.005(5) 0.027(4) -0.007(5)
C23 0.053(4) 0.033(10) 0.035(5) -0.005(4) 0.020(4) -0.004(5)
C24 0.032(4) 0.022(9) 0.037(5) 0.005(4) 0.009(3) -0.009(4)
C28 0.090(8) 0.125(19) 0.092(9) 0.059(9) 0.068(7) 0.085(10)
C29 0.211(17) 0.15(2) 0.074(11) 0.001(10) 0.085(12) 0.091(16)
C30 0.237(19) 0.27(3) 0.172(16) 0.150(19) 0.171(16) 0.22(2)
C31 0.092(9) 0.14(2) 0.207(18) 0.087(16) 0.115(12) 0.054(11)
C32 0.051(4) 0.034(10) 0.050(6) 0.013(5) 0.017(4) 0.002(5)
C33 0.33(3) 0.09(2) 0.105(14) 0.054(13) -0.069(15) -0.10(2)
C34 0.26(2) 0.27(3) 0.070(11) 0.083(14) 0.086(13) 0.19(2)
C35 0.103(10) 0.26(3) 0.093(11) 0.090(14) 0.036(9) 0.060(14)
C36 0.057(5) 0.024(11) 0.061(6) -0.011(5) 0.014(4) -0.002(6)
C37 0.62(6) 0.10(3) 0.14(2) -0.033(18) -0.13(3) -0.11(4)
C39 0.068(6) 0.052(12) 0.093(8) -0.028(7) 0.063(6) -0.043(7)
C40 0.112(9) 0.096(16) 0.154(13) -0.021(10) 0.112(10) -0.016(9)
C41 0.054(5) 0.074(14) 0.102(9) -0.003(8) 0.044(6) 0.024(7)
C42 0.126(10) 0.15(2) 0.052(8) -0.032(8) 0.042(7) -0.017(11)
C43 0.096(8) 0.104(19) 0.102(11) -0.043(10) 0.025(8) -0.031(10)
C46 0.086(9) 0.15(2) 0.163(19) -0.004(15) 0.034(11) 0.001(12)
C49 0.27(2) 0.05(2) 0.36(3) -0.050(18) 0.26(3) -0.047(17)
C1 0.37(3) 0.20(3) 0.032(8) -0.006(10) -0.023(13) -0.18(3)
Cl1 0.51(2) 0.98(6) 0.180(12) 0.085(18) 0.083(13) 0.39(3)
Cl2 0.259(9) 1.12(5) 0.149(9) 0.097(15) 0.016(8) -0.153(18)

loop_
_atom_type_symbol
_atom_type_description
_atom_type_scat_dispersion_real
_atom_type_scat_dispersion_imag
_atom_type_scat_source
C C 0.0033 0.0016 'International Tables Vol C Tables 4.2.6.8 and 6.1.1.4'
H H 0.0000 0.0000 'International Tables Vol C Tables 4.2.6.8 and 6.1.1.4'
Cl Cl 0.1484 0.1585 'International Tables Vol C Tables 4.2.6.8 and 6.1.1.4'
N N 0.0061 0.0033 'International Tables Vol C Tables 4.2.6.8 and 6.1.1.4'
Nb Nb -2.0727 0.6215 'International Tables Vol C Tables 4.2.6.8 and 6.1.1.4'
O O 0.0106 0.0060 'International Tables Vol C Tables 4.2.6.8 and 6.1.1.4'

loop_
_diffrn_radiation_wavelength
0.71073

loop_
_exptl_crystal_face_index_h
_exptl_crystal_face_index_k
_exptl_crystal_face_index_l
_exptl_crystal_face_perp_dist
0 10 -11 0.168
16 -8 -7 0.300
-5 -4 9 0.166
0 -1 -19 0.182
-16 -1 -2 0.242
1 0 0 0.233
-1 0 6 0.159
-1 -11 -3 0.187
0 4 1 0.245

loop_
_geom_angle_atom_site_label_1
_geom_angle_atom_site_label_2
_geom_angle_atom_site_label_3
_geom_angle
_geom_angle_site_symmetry_1
_geom_angle_site_symmetry_3
O27 Nb1 O2 110.1(3) . .
O27 Nb1 O25 109.8(3) . .
O2 Nb1 O25 126.5(2) . .
O27 Nb1 O27 77.88(19) . 3_666
O2 Nb1 O27 77.6(2) . 3_666
O25 Nb1 O27 77.4(3) . 3_666
O27 Nb1 N17 78.9(3) . .
O2 Nb1 N17 144.1(2) . .
O25 Nb1 N17 77.9(3) . .
O27 Nb1 N17 137.7(2) 3_666 .
O27 Nb1 N10 79.9(2) . .
O2 Nb1 N10 77.2(2) . .
O25 Nb1 N10 144.2(3) . .
O27 Nb1 N10 138.0(3) 3_666 .
N17 Nb1 N10 70.1(3) . .
O27 Nb1 Cl26 151.22(16) . .
O2 Nb1 Cl26 81.16(19) . .
O25 Nb1 Cl26 80.79(18) . .
O27 Nb1 Cl26 130.89(13) 3_666 .
N17 Nb1 Cl26 77.32(18) . .
N10 Nb1 Cl26 76.93(17) . .
O27 Nb1 Nb1 41.05(15) . 3_666
O2 Nb1 Nb1 93.81(18) . 3_666
O25 Nb1 Nb1 93.47(18) . 3_666
O27 Nb1 Nb1 36.82(12) 3_666 3_666
N17 Nb1 Nb1 112.28(16) . 3_666
N10 Nb1 Nb1 113.06(17) . 3_666
Cl26 Nb1 Nb1 167.71(5) . 3_666
C3 O2 Nb1 139.8(6) . .
C24 O25 Nb1 138.5(5) . .
Nb1 O27 Nb1 102.12(19) . 3_666
C9 N10 C11 120.9(6) . .
C9 N10 Nb1 126.9(5) . .
C11 N10 Nb1 112.0(6) . .
C18 N17 C16 117.0(8) . .
C18 N17 Nb1 129.6(5) . .
C16 N17 Nb1 113.3(7) . .
O2 C3 C4 121.7(7) . .
O2 C3 C8 119.7(8) . .
C4 C3 C8 118.6(8) . .
C5 C4 C3 118.4(7) . .
C5 C4 C28 120.7(9) . .
C3 C4 C28 120.8(9) . .
C4 C5 C6 123.7(9) . .
C7 C6 C5 117.8(8) . .
C7 C6 C32 122.3(7) . .
C5 C6 C32 119.6(9) . .
C6 C7 C8 120.2(7) . .
C7 C8 C3 121.3(8) . .
C7 C8 C9 118.4(7) . .
C3 C8 C9 120.3(8) . .
N10 C9 C8 128.3(7) . .
C16 C11 C12 122.3(8) . .
C16 C11 N10 116.8(7) . .
C12 C11 N10 120.9(10) . .
C13 C12 C11 117.4(12) . .
C12 C13 C14 120.6(9) . .
C15 C14 C13 121.7(10) . .
C14 C15 C16 116.6(11) . .
C11 C16 C15 121.4(8) . .
C11 C16 N17 115.3(8) . .
C15 C16 N17 123.4(11) . .
N17 C18 C19 124.2(9) . .
C20 C19 C24 121.2(9) . .
C20 C19 C18 117.5(8) . .
C24 C19 C18 121.3(12) . .
C21 C20 C19 122.0(9) . .
C20 C21 C22 114.7(11) . .
C20 C21 C36 123.3(9) . .
C22 C21 C36 121.9(9) . .
C23 C22 C21 126.1(9) . .
C22 C23 C24 118.0(9) . .
C22 C23 C39 122.3(8) . .
C24 C23 C39 119.7(11) . .
O25 C24 C19 120.9(8) . .
O25 C24 C23 121.1(8) . .
C19 C24 C23 117.9(11) . .
C31 C28 C4 110.1(14) . .
C31 C28 C29 108.6(12) . .
C4 C28 C29 110.3(11) . .
C31 C28 C30 108.9(14) . .
C4 C28 C30 110.1(10) . .
C29 C28 C30 108.8(16) . .
C33 C32 C35 106.1(16) . .
C33 C32 C34 106.5(15) . .
C35 C32 C34 107.4(13) . .
C33 C32 C6 112.4(10) . .
C35 C32 C6 113.6(8) . .
C34 C32 C6 110.4(12) . .
C37 C36 C49 109.0(18) . .
C37 C36 C21 109.3(14) . .
C49 C36 C21 114.0(11) . .
C37 C36 C38 107.8(18) . .
C49 C36 C38 104.3(16) . .
C21 C36 C38 112.2(14) . .
C42 C39 C41 112.2(13) . .
C42 C39 C23 108.8(9) . .
C41 C39 C23 111.3(8) . .
C42 C39 C40 108.1(10) . .
C41 C39 C40 107.2(10) . .
C23 C39 C40 109.1(10) . .
Cl45 C43 Cl44 111.3(8) . .
Cl48 C46 Cl47 114.2(14) . .
Cl1 C1 Cl2 81.6(10) . .
C1 Cl1 Cl2 49.4(6) . .
C1 Cl2 Cl1 49.0(7) . .
C2 C10 C17 129(2) . 3_656
C10 C17 C2 109(2) 3_656 .
C10 C2 C17 121.7(18) . .
C4 C5 H5 119.0 . .
C6 C5 H5 117.2 . .
C6 C7 H7 119.1 . .
C8 C7 H7 120.8 . .
N10 C9 H9 119.6 . .
C8 C9 H9 112.1 . .
C13 C12 H12 124.1 . .
C11 C12 H12 118.5 . .
C12 C13 H13 121.9 . .
C14 C13 H13 117.5 . .
C15 C14 H14 118.6 . .
C13 C14 H14 119.7 . .
C14 C15 H15 119.1 . .
C16 C15 H15 124.3 . .
N17 C18 H18 119.9 . .
C19 C18 H18 115.9 . .
C21 C20 H20 117.9 . .
C19 C20 H20 120.1 . .
C23 C22 H22 114.8 . .
C21 C22 H22 119.1 . .
C28 C29 H29A 111.9 . .
C28 C29 H29B 107.8 . .
H29A C29 H29B 109.5 . .
C28 C29 H29C 108.7 . .
H29A C29 H29C 109.5 . .
H29B C29 H29C 109.5 . .
C28 C30 H30A 110.8 . .
C28 C30 H30B 108.2 . .
H30A C30 H30B 109.5 . .
C28 C30 H30C 109.4 . .
H30A C30 H30C 109.5 . .
H30B C30 H30C 109.5 . .
C28 C31 H31A 108.2 . .
C28 C31 H31B 110.3 . .
H31A C31 H31B 109.5 . .
C28 C31 H31C 109.9 . .
H31A C31 H31C 109.5 . .
H31B C31 H31C 109.5 . .
C32 C33 H33A 109.6 . .
C32 C33 H33B 114.8 . .
H33A C33 H33B 109.5 . .
C32 C33 H33C 103.9 . .
H33A C33 H33C 109.5 . .
H33B C33 H33C 109.5 . .
C32 C34 H34A 108.6 . .
C32 C34 H34B 108.5 . .
H34A C34 H34B 109.5 . .
C32 C34 H34C 111.3 . .
H34A C34 H34C 109.5 . .
H34B C34 H34C 109.5 . .
C32 C35 H35A 111.7 . .
C32 C35 H35B 112.8 . .
H35A C35 H35B 109.5 . .
C32 C35 H35C 103.8 . .
H35A C35 H35C 109.5 . .
H35B C35 H35C 109.5 . .
C36 C37 H37A 113.3 . .
C36 C37 H37B 106.6 . .
H37A C37 H37B 109.5 . .
C36 C37 H37C 108.5 . .
H37A C37 H37C 109.5 . .
H37B C37 H37C 109.5 . .
C36 C38 H38A 113.6 . .
C36 C38 H38B 99.4 . .
H38A C38 H38B 109.5 . .
C36 C38 H38C 114.9 . .
H38A C38 H38C 109.5 . .
H38B C38 H38C 109.5 . .
C39 C40 H40A 109.1 . .
C39 C40 H40B 110.7 . .
H40A C40 H40B 109.5 . .
C39 C40 H40C 108.6 . .
H40A C40 H40C 109.5 . .
H40B C40 H40C 109.5 . .
C39 C41 H41A 109.4 . .
C39 C41 H41B 110.1 . .
H41A C41 H41B 109.5 . .
C39 C41 H41C 109.0 . .
H41A C41 H41C 109.5 . .
H41B C41 H41C 109.5 . .
C39 C42 H42A 110.6 . .
C39 C42 H42B 109.7 . .
H42A C42 H42B 109.5 . .
C39 C42 H42C 108.1 . .
H42A C42 H42C 109.5 . .
H42B C42 H42C 109.5 . .
Cl45 C43 H43A 109.4 . .
Cl44 C43 H43A 109.4 . .
Cl45 C43 H43B 109.4 . .
Cl44 C43 H43B 109.4 . .
H43A C43 H43B 108.0 . .
Cl48 C46 H46A 108.7 . .
Cl47 C46 H46A 108.7 . .
Cl48 C46 H46B 108.7 . .
Cl47 C46 H46B 108.7 . .
H46A C46 H46B 107.6 . .
C36 C49 H49A 111.0 . .
C36 C49 H49B 112.1 . .
H49A C49 H49B 109.5 . .
C36 C49 H49C 105.3 . .
H49A C49 H49C 109.5 . .
H49B C49 H49C 109.5 . .
Cl1 C1 H1A 115.0 . .
Cl2 C1 H1A 115.0 . .
Cl1 C1 H1B 115.0 . .
Cl2 C1 H1B 115.0 . .
H1A C1 H1B 112.1 . .
C2 C10 H10 118.3 . .
C17 C10 H10 112.6 3_656 .
C10 C17 H17 132.1 3_656 .
C2 C17 H17 118.5 . .
C10 C2 H2 130.6 . .
C17 C2 H2 107.6 . .

loop_
_geom_bond_atom_site_label_1
_geom_bond_atom_site_label_2
_geom_bond_distance
_geom_bond_site_symmetry_2
Nb1 O27 1.865(5) .
Nb1 O2 1.962(7) .
Nb1 O25 1.970(8) .
Nb1 O27 2.044(5) 3_666
Nb1 N17 2.268(8) .
Nb1 N10 2.291(6) .
Nb1 Cl26 2.529(2) .
Nb1 Nb1 3.0422(13) 3_666
Cl44 C43 1.717(14) .
Cl45 C43 1.714(13) .
Cl47 C46 1.76(2) .
Cl48 C46 1.636(16) .
O2 C3 1.346(11) .
O25 C24 1.308(13) .
O27 Nb1 2.044(5) 3_666
N10 C9 1.284(12) .
N10 C11 1.448(11) .
N17 C18 1.277(14) .
N17 C16 1.448(10) .
C3 C4 1.387(13) .
C3 C8 1.421(10) .
C4 C5 1.364(13) .
C4 C28 1.543(11) .
C5 C6 1.412(11) .
C6 C7 1.361(13) .
C6 C32 1.562(14) .
C7 C8 1.388(13) .
C8 C9 1.429(12) .
C11 C16 1.347(14) .
C11 C12 1.429(12) .
C12 C13 1.368(15) .
C13 C14 1.411(19) .
C14 C15 1.405(13) .
C15 C16 1.411(12) .
C18 C19 1.472(13) .
C19 C20 1.409(16) .
C19 C24 1.415(13) .
C20 C21 1.378(13) .
C21 C22 1.434(13) .
C21 C36 1.492(17) .
C22 C23 1.358(16) .
C23 C24 1.425(12) .
C23 C39 1.560(14) .
C28 C31 1.51(3) .
C28 C29 1.54(2) .
C28 C30 1.548(17) .
C32 C33 1.43(2) .
C32 C35 1.496(14) .
C32 C34 1.536(19) .
C36 C37 1.46(2) .
C36 C49 1.49(2) .
C36 C38 1.49(2) .
C39 C42 1.498(15) .
C39 C41 1.522(19) .
C39 C40 1.574(15) .
C1 Cl1 1.807(19) .
C1 Cl2 1.820(16) .
Cl1 Cl2 2.370(15) .
C10 C2 1.26(2) .
C10 C17 1.44(2) 3_656
C17 C10 1.44(2) 3_656
C17 C2 1.54(3) .
C5 H5 0.9601 .
C7 H7 0.9600 .
C9 H9 0.9600 .
C12 H12 0.9600 .
C13 H13 0.9600 .
C14 H14 0.9599 .
C15 H15 0.9600 .
C18 H18 0.9600 .
C20 H20 0.9601 .
C22 H22 0.9600 .
C29 H29A 0.9600 .
C29 H29B 0.9600 .
C29 H29C 0.9601 .
C30 H30A 0.9601 .
C30 H30B 0.9601 .
C30 H30C 0.9600 .
C31 H31A 0.9600 .
C31 H31B 0.9600 .
C31 H31C 0.9601 .
C33 H33A 0.9602 .
C33 H33B 0.9600 .
C33 H33C 0.9599 .
C34 H34A 0.9599 .
C34 H34B 0.9600 .
C34 H34C 0.9600 .
C35 H35A 0.9600 .
C35 H35B 0.9600 .
C35 H35C 0.9600 .
C37 H37A 0.9601 .
C37 H37B 0.9598 .
C37 H37C 0.9599 .
C38 H38A 0.9599 .
C38 H38B 0.9601 .
C38 H38C 0.9600 .
C40 H40A 0.9601 .
C40 H40B 0.9600 .
C40 H40C 0.9600 .
C41 H41A 0.9599 .
C41 H41B 0.9600 .
C41 H41C 0.9600 .
C42 H42A 0.9600 .
C42 H42B 0.9600 .
C42 H42C 0.9599 .
C43 H43A 0.9800 .
C43 H43B 0.9800 .
C46 H46A 0.9800 .
C46 H46B 0.9800 .
C49 H49A 0.9600 .
C49 H49B 0.9599 .
C49 H49C 0.9601 .
C1 H1A 0.9800 .
C1 H1B 0.9800 .
C10 H10 0.9602 .
C17 H17 0.9601 .
C2 H2 0.9601 .

loop_
_geom_torsion_atom_site_label_1
_geom_torsion_atom_site_label_2
_geom_torsion_atom_site_label_3
_geom_torsion_atom_site_label_4
_geom_torsion
_geom_torsion_site_symmetry_1
_geom_torsion_site_symmetry_4
O27 Nb1 O2 C3 108.6(9) . .
O25 Nb1 O2 C3 -115.5(8) . .
O27 Nb1 O2 C3 -179.4(9) 3_666 .
N17 Nb1 O2 C3 9.6(11) . .
N10 Nb1 O2 C3 34.5(8) . .
Cl26 Nb1 O2 C3 -44.0(8) . .
Nb1 Nb1 O2 C3 147.3(8) 3_666 .
O27 Nb1 O25 C24 -107.2(8) . .
O2 Nb1 O25 C24 116.8(8) . .
O27 Nb1 O25 C24 -179.2(8) 3_666 .
N17 Nb1 O25 C24 -33.8(8) . .
N10 Nb1 O25 C24 -6.9(10) . .
Cl26 Nb1 O25 C24 45.1(7) . .
Nb1 Nb1 O25 C24 -145.9(7) 3_666 .
O2 Nb1 O27 Nb1 71.9(3) . 3_666
O25 Nb1 O27 Nb1 -71.6(3) . 3_666
O27 Nb1 O27 Nb1 0.0 3_666 3_666
N17 Nb1 O27 Nb1 -144.4(3) . 3_666
N10 Nb1 O27 Nb1 144.1(4) . 3_666
Cl26 Nb1 O27 Nb1 -179.2(2) . 3_666
O27 Nb1 N10 C9 -132.3(9) . .
O2 Nb1 N10 C9 -18.8(8) . .
O25 Nb1 N10 C9 117.8(9) . .
O27 Nb1 N10 C9 -73.4(8) 3_666 .
N17 Nb1 N10 C9 145.9(9) . .
Cl26 Nb1 N10 C9 64.9(8) . .
Nb1 Nb1 N10 C9 -107.6(8) 3_666 .
O27 Nb1 N10 C11 53.3(6) . .
O2 Nb1 N10 C11 166.7(6) . .
O25 Nb1 N10 C11 -56.6(7) . .
O27 Nb1 N10 C11 112.1(6) 3_666 .
N17 Nb1 N10 C11 -28.5(5) . .
Cl26 Nb1 N10 C11 -109.6(6) . .
Nb1 Nb1 N10 C11 78.0(6) 3_666 .
O27 Nb1 N17 C18 129.2(7) . .
O2 Nb1 N17 C18 -121.8(7) . .
O25 Nb1 N17 C18 16.0(7) . .
O27 Nb1 N17 C18 71.4(8) 3_666 .
N10 Nb1 N17 C18 -147.7(7) . .
Cl26 Nb1 N17 C18 -67.2(7) . .
Nb1 Nb1 N17 C18 104.8(7) 3_666 .
O27 Nb1 N17 C16 -53.7(5) . .
O2 Nb1 N17 C16 55.3(7) . .
O25 Nb1 N17 C16 -166.9(5) . .
O27 Nb1 N17 C16 -111.5(5) 3_666 .
N10 Nb1 N17 C16 29.4(5) . .
Cl26 Nb1 N17 C16 109.9(5) . .
Nb1 Nb1 N17 C16 -78.1(5) 3_666 .
Nb1 O2 C3 C4 149.0(8) . .
Nb1 O2 C3 C8 -32.7(15) . .
O2 C3 C4 C5 177.9(11) . .
C8 C3 C4 C5 -0.5(17) . .
O2 C3 C4 C28 -0.1(19) . .
C8 C3 C4 C28 -178.5(12) . .
C3 C4 C5 C6 3(2) . .
C28 C4 C5 C6 -178.7(12) . .
C4 C5 C6 C7 -4.2(18) . .
C4 C5 C6 C32 -177.6(12) . .
C5 C6 C7 C8 2.3(17) . .
C32 C6 C7 C8 175.4(11) . .
C6 C7 C8 C3 0.3(17) . .
C6 C7 C8 C9 178.5(10) . .
O2 C3 C8 C7 -179.7(10) . .
C4 C3 C8 C7 -1.3(16) . .
O2 C3 C8 C9 2.1(15) . .
C4 C3 C8 C9 -179.5(10) . .
C11 N10 C9 C8 -179.1(9) . .
Nb1 N10 C9 C8 6.9(16) . .
C7 C8 C9 N10 -171.9(10) . .
C3 C8 C9 N10 6.3(17) . .
C9 N10 C11 C16 -149.5(10) . .
Nb1 N10 C11 C16 25.3(9) . .
C9 N10 C11 C12 31.8(12) . .
Nb1 N10 C11 C12 -153.4(6) . .
C16 C11 C12 C13 2.6(14) . .
N10 C11 C12 C13 -178.8(8) . .
C11 C12 C13 C14 -1.8(15) . .
C12 C13 C14 C15 0.1(18) . .
C13 C14 C15 C16 1.0(15) . .
C12 C11 C16 C15 -1.5(14) . .
N10 C11 C16 C15 179.8(7) . .
C12 C11 C16 N17 179.5(7) . .
N10 C11 C16 N17 0.8(12) . .
C14 C15 C16 C11 -0.3(13) . .
C14 C15 C16 N17 178.7(8) . .
C18 N17 C16 C11 150.4(8) . .
Nb1 N17 C16 C11 -27.1(9) . .
C18 N17 C16 C15 -28.6(11) . .
Nb1 N17 C16 C15 153.9(7) . .
C16 N17 C18 C19 179.6(7) . .
Nb1 N17 C18 C19 -3.4(12) . .
N17 C18 C19 C20 174.5(8) . .
N17 C18 C19 C24 -6.6(12) . .
C24 C19 C20 C21 2.6(13) . .
C18 C19 C20 C21 -178.4(8) . .
C19 C20 C21 C22 0.4(12) . .
C19 C20 C21 C36 178.4(9) . .
C20 C21 C22 C23 -2.8(13) . .
C36 C21 C22 C23 179.3(9) . .
C21 C22 C23 C24 1.9(14) . .
C21 C22 C23 C39 179.8(9) . .
Nb1 O25 C24 C19 34.9(12) . .
Nb1 O25 C24 C23 -148.1(6) . .
C20 C19 C24 O25 173.6(8) . .
C18 C19 C24 O25 -5.3(12) . .
C20 C19 C24 C23 -3.5(12) . .
C18 C19 C24 C23 177.6(7) . .
C22 C23 C24 O25 -175.8(8) . .
C39 C23 C24 O25 6.2(13) . .
C22 C23 C24 C19 1.3(12) . .
C39 C23 C24 C19 -176.7(8) . .
C5 C4 C28 C31 121.9(14) . .
C3 C4 C28 C31 -60.1(16) . .
C5 C4 C28 C29 -118.2(14) . .
C3 C4 C28 C29 60(2) . .
C5 C4 C28 C30 2(2) . .
C3 C4 C28 C30 179.9(16) . .
C7 C6 C32 C33 -80.7(19) . .
C5 C6 C32 C33 92.4(16) . .
C7 C6 C32 C35 158.8(14) . .
C5 C6 C32 C35 -28.2(18) . .
C7 C6 C32 C34 38.0(17) . .
C5 C6 C32 C34 -148.9(14) . .
C20 C21 C36 C37 -82(2) . .
C22 C21 C36 C37 96(2) . .
C20 C21 C36 C49 156.1(13) . .
C22 C21 C36 C49 -26.1(16) . .
C20 C21 C36 C38 37.8(15) . .
C22 C21 C36 C38 -144.4(12) . .
C22 C23 C39 C42 112.5(12) . .
C24 C23 C39 C42 -69.6(13) . .
C22 C23 C39 C41 -123.4(12) . .
C24 C23 C39 C41 54.6(12) . .
C22 C23 C39 C40 -5.2(14) . .
C24 C23 C39 C40 172.7(9) . .
C17 C10 C2 C17 -1(5) 3_656 .
C10 C17 C2 C10 1(4) 3_656 .
